data_7119391
loop_
_publ_author_name
'Du, Yanlong'
'Yu, Aimin'
'Jia, Jiru'
'Zhang, Youquan'
'Meng, Xiangtai'

_publ_section_title
;
 Direct N-H/\a,\a,\b,\b-C(sp(3))-H functionalization of piperidine via an
 azomethine ylide route: synthesis of spirooxindoles bearing 3-substituted
 oxindoles.
;
_journal_issue 10
_journal_name_full 'Chemical communications (Cambridge, England)'
_journal_page_first 1684
_journal_page_last 1687
_journal_paper_doi 10.1039/c6cc08996h
_journal_volume 53
_journal_year 2017
_chemical_formula_sum 'C39 H36 Cl3 N3 O6 S2'
_chemical_formula_weight 813.18
_chemical_name_systematic
; 
 ? 
;
_space_group_IT_number 2
_symmetry_cell_setting triclinic
_symmetry_space_group_name_Hall '-P 1'
_symmetry_space_group_name_H-M 'P -1'
_atom_sites_solution_hydrogens geom
_atom_sites_solution_primary direct
_atom_sites_solution_secondary difmap
_audit_creation_method SHELXL-97
_audit_update_record
;
2016-10-10 deposited with the CCDC.
2017-01-09 downloaded from the CCDC.
;
_cell_angle_alpha 98.723(3)
_cell_angle_beta 112.832(4)
_cell_angle_gamma 96.192(2)
_cell_formula_units_Z 2
_cell_length_a 12.092(2)
_cell_length_b 12.945(2)
_cell_length_c 13.599(3)
_cell_measurement_reflns_used 6625
_cell_measurement_temperature 113(2)
_cell_measurement_theta_max 27.5
_cell_measurement_theta_min 3.0
_cell_volume 1906.4(6)
_computing_cell_refinement 'CrystalClear-SM Expert 2.1 b42'
_computing_data_collection 'CrystalClear-SM Expert 2.1 b42 (Rigaku, 2015)'
_computing_data_reduction 'CrystalClear-SM Expert 2.1 b42'
_computing_molecular_graphics 'CrystalStructure 4.1'
_computing_publication_material 'CrystalStructure 4.1 (Rigaku, 2014)'
_computing_structure_refinement 'SHELXL-97 (Sheldrick, 1997)'
_computing_structure_solution 'SHELXS-97 (Sheldrick, 1990)'
_diffrn_ambient_temperature 113(2)
_diffrn_detector_area_resol_mean 5.814
_diffrn_measured_fraction_theta_full 0.980
_diffrn_measured_fraction_theta_max 0.980
_diffrn_measurement_device_type 'Rigaku XtaLAB P200'
_diffrn_measurement_method '\w and \f scans'
_diffrn_radiation_monochromator multilayer
_diffrn_radiation_source 'rotating anode'
_diffrn_radiation_type MoK\a
_diffrn_radiation_wavelength 0.71073
_diffrn_reflns_av_R_equivalents 0.0382
_diffrn_reflns_av_sigmaI/netI 0.0302
_diffrn_reflns_limit_h_max 15
_diffrn_reflns_limit_h_min -15
_diffrn_reflns_limit_k_max 16
_diffrn_reflns_limit_k_min -16
_diffrn_reflns_limit_l_max 17
_diffrn_reflns_limit_l_min -17
_diffrn_reflns_number 24660
_diffrn_reflns_theta_full 27.54
_diffrn_reflns_theta_max 27.54
_diffrn_reflns_theta_min 3.02
_diffrn_standards_decay_% 0
_diffrn_standards_interval_count 0
_diffrn_standards_interval_time 0
_diffrn_standards_number 0
_exptl_absorpt_coefficient_mu 0.401
_exptl_absorpt_correction_T_max 0.9535
_exptl_absorpt_correction_T_min 0.9241
_exptl_absorpt_correction_type multi-scan
_exptl_absorpt_process_details 'REQAB (Rigaku, 1998)'
_exptl_crystal_colour Colorless
_exptl_crystal_density_diffrn 1.417
_exptl_crystal_density_method 'not measured'
_exptl_crystal_description Prism
_exptl_crystal_F_000 844
_exptl_crystal_size_max 0.20
_exptl_crystal_size_mid 0.18
_exptl_crystal_size_min 0.12
_refine_diff_density_max 0.643
_refine_diff_density_min -0.482
_refine_diff_density_rms 0.060
_refine_ls_extinction_method none
_refine_ls_goodness_of_fit_ref 1.015
_refine_ls_hydrogen_treatment constr
_refine_ls_matrix_type full
_refine_ls_number_parameters 508
_refine_ls_number_reflns 8618
_refine_ls_number_restraints 54
_refine_ls_restrained_S_all 1.039
_refine_ls_R_factor_all 0.0446
_refine_ls_R_factor_gt 0.0416
_refine_ls_shift/su_max 0.001
_refine_ls_shift/su_mean 0.000
_refine_ls_structure_factor_coef Fsqd
_refine_ls_weighting_details 'calc w=1/[\s^2^(Fo^2^)+(0.0667P)^2^+1.1766P] where P=(Fo^2^+2Fc^2^)/3'
_refine_ls_weighting_scheme calc
_refine_ls_wR_factor_gt 0.1182
_refine_ls_wR_factor_ref 0.1207
_reflns_number_gt 7864
_reflns_number_total 8618
_reflns_threshold_expression >2sigma(I)
_cod_data_source_file c6cc08996h2.cif
_cod_data_source_block shelx
_cod_depositor_comments
;
The following automatic conversions were performed:

'_symmetry_cell_setting' value 'Triclinic' changed to 'triclinic'
according to
/usr/data/users/saulius/crontab/automatic-downloads/rss-feeds/RSC/lib/dictionaries/cif_core.dic
dictionary named 'cif_core.dic' version 2.4.2 from 2011-04-26.

'_exptl_absorpt_correction_type' value 'MULTI-SCAN' changed to
'multi-scan' according to
/usr/data/users/saulius/crontab/automatic-downloads/rss-feeds/RSC/lib/dictionaries/cif_core.dic
dictionary named 'cif_core.dic' version 2.4.2 from 2011-04-26.

'_refine_ls_hydrogen_treatment' value 'CONSTR' changed to 'constr'
according to
/usr/data/users/saulius/crontab/automatic-downloads/rss-feeds/RSC/lib/dictionaries/cif_core.dic
dictionary named 'cif_core.dic' version 2.4.2 from 2011-04-26.

Automatic conversion script
Id: cif_fix_values 4268 2015-11-12 08:31:59Z antanas 

 Adding full bibliography for 7119390--7119392.cif.
;
_cod_original_cell_volume 1906.5(6)
_cod_original_sg_symbol_H-M P-1
_cod_database_code 7119391

loop_
_symmetry_equiv_pos_as_xyz
'x, y, z'
'-x, -y, -z'

loop_
_atom_site_label
_atom_site_type_symbol
_atom_site_fract_x
_atom_site_fract_y
_atom_site_fract_z
_atom_site_U_iso_or_equiv
_atom_site_adp_type
_atom_site_occupancy
_atom_site_symmetry_multiplicity
_atom_site_calc_flag
_atom_site_refinement_flags
_atom_site_disorder_assembly
_atom_site_disorder_group
S1 S 1.08752(3) 0.23603(3) 0.12298(3) 0.02274(10) Uani 1 1 d . . .
S2 S 0.76520(3) 0.39727(3) -0.09566(3) 0.02232(10) Uani 1 1 d . . .
O1 O 1.21331(10) 0.23771(10) 0.19219(10) 0.0290(3) Uani 1 1 d . . .
O2 O 1.05736(11) 0.24898(11) 0.01242(10) 0.0303(3) Uani 1 1 d . . .
O3 O 0.65714(10) 0.39662(10) -0.07467(10) 0.0276(2) Uani 1 1 d . . .
O4 O 0.79191(11) 0.47476(11) -0.15281(10) 0.0334(3) Uani 1 1 d . . .
O5 O 1.30790(11) 0.19688(10) 0.45064(10) 0.0308(3) Uani 1 1 d . . .
O6 O 0.92824(11) 0.54743(9) 0.26017(10) 0.0285(2) Uani 1 1 d . . .
N1 N 1.42181(12) 0.35624(12) 0.56294(11) 0.0250(3) Uani 1 1 d . . .
N2 N 0.89891(11) 0.31148(10) 0.27071(10) 0.0198(3) Uani 1 1 d . . .
N3 N 0.71806(12) 0.49668(11) 0.18579(11) 0.0252(3) Uani 1 1 d . . .
C1 C 1.51926(15) 0.31483(17) 0.63931(14) 0.0323(4) Uani 1 1 d . . .
H1A H 1.5067 0.3151 0.7063 0.049 Uiso 1 1 calc R . .
H1B H 1.5979 0.3595 0.6567 0.049 Uiso 1 1 calc R . .
H1C H 1.5189 0.2419 0.6064 0.049 Uiso 1 1 calc R . .
C2 C 1.41536(14) 0.46448(14) 0.57030(13) 0.0241(3) Uani 1 1 d . . .
C3 C 1.49621(16) 0.55082(16) 0.64794(14) 0.0324(4) Uani 1 1 d . . .
H3 H 1.5667 0.5418 0.7069 0.039 Uiso 1 1 calc R . .
C4 C 1.46940(18) 0.65108(16) 0.63552(16) 0.0372(4) Uani 1 1 d . . .
H4 H 1.5231 0.7122 0.6866 0.045 Uiso 1 1 calc R . .
C5 C 1.36558(18) 0.66345(15) 0.54979(17) 0.0357(4) Uani 1 1 d . . .
H5 H 1.3494 0.7329 0.5433 0.043 Uiso 1 1 calc R . .
C6 C 1.28413(16) 0.57526(14) 0.47259(15) 0.0283(3) Uani 1 1 d . . .
H6 H 1.2126 0.5840 0.4145 0.034 Uiso 1 1 calc R . .
C7 C 1.31069(13) 0.47586(13) 0.48339(12) 0.0222(3) Uani 1 1 d . . .
C8 C 1.24719(13) 0.36762(12) 0.41135(12) 0.0207(3) Uani 1 1 d . . .
H8 H 1.2540 0.3642 0.3400 0.025 Uiso 1 1 calc R . .
C9 C 1.32561(13) 0.29387(13) 0.47382(13) 0.0234(3) Uani 1 1 d . . .
C10 C 1.11452(13) 0.33979(12) 0.38993(12) 0.0201(3) Uani 1 1 d . . .
C11 C 1.08642(14) 0.32832(14) 0.48709(13) 0.0247(3) Uani 1 1 d . . .
H11A H 1.1036 0.3993 0.5346 0.030 Uiso 1 1 calc R . .
H11B H 1.1404 0.2841 0.5300 0.030 Uiso 1 1 calc R . .
C12 C 0.95330(15) 0.27730(14) 0.45258(14) 0.0274(3) Uani 1 1 d . . .
H12A H 0.9414 0.2001 0.4235 0.033 Uiso 1 1 calc R . .
H12B H 0.9328 0.2867 0.5168 0.033 Uiso 1 1 calc R . .
C13 C 0.86950(14) 0.32823(14) 0.36564(14) 0.0262(3) Uani 1 1 d . . .
H13A H 0.7833 0.2960 0.3445 0.031 Uiso 1 1 calc R . .
H13B H 0.8806 0.4053 0.3946 0.031 Uiso 1 1 calc R . .
C14 C 1.02381(13) 0.33051(11) 0.29117(12) 0.0184(3) Uani 1 1 d . . .
C15 C 1.03055(12) 0.34026(12) 0.18424(12) 0.0187(3) Uani 1 1 d . . .
H15 H 1.0816 0.4104 0.1944 0.022 Uiso 1 1 calc R . .
C16 C 0.89669(12) 0.33900(12) 0.10373(12) 0.0187(3) Uani 1 1 d . . .
H16 H 0.8619 0.2658 0.0573 0.022 Uiso 1 1 calc R . .
C17 C 0.82968(13) 0.35909(12) 0.17996(12) 0.0195(3) Uani 1 1 d . . .
C18 C 0.69448(13) 0.31592(13) 0.13281(13) 0.0226(3) Uani 1 1 d . . .
C19 C 0.63083(15) 0.21308(14) 0.09261(15) 0.0296(3) Uani 1 1 d . . .
H19 H 0.6722 0.1550 0.0902 0.036 Uiso 1 1 calc R . .
C20 C 0.50289(16) 0.19617(18) 0.05521(16) 0.0382(4) Uani 1 1 d . . .
H20 H 0.4571 0.1259 0.0269 0.046 Uiso 1 1 calc R . .
C21 C 0.44354(15) 0.28106(19) 0.05938(16) 0.0390(4) Uani 1 1 d . . .
H21 H 0.3571 0.2680 0.0336 0.047 Uiso 1 1 calc R . .
C22 C 0.50721(15) 0.38540(17) 0.10047(14) 0.0324(4) Uani 1 1 d . . .
H22 H 0.4661 0.4436 0.1028 0.039 Uiso 1 1 calc R . .
C23 C 0.63329(14) 0.40049(14) 0.13780(13) 0.0247(3) Uani 1 1 d . . .
C24 C 0.83528(14) 0.47980(12) 0.21541(13) 0.0225(3) Uani 1 1 d . . .
C25 C 0.68675(18) 0.60067(15) 0.20468(16) 0.0348(4) Uani 1 1 d . . .
H25A H 0.6560 0.6056 0.2618 0.052 Uiso 1 1 calc R . .
H25B H 0.6236 0.6110 0.1371 0.052 Uiso 1 1 calc R . .
H25C H 0.7595 0.6556 0.2279 0.052 Uiso 1 1 calc R . .
C26 C 0.89653(13) 0.41620(13) 0.02934(12) 0.0223(3) Uani 1 1 d . . .
H26A H 0.9684 0.4124 0.0119 0.027 Uiso 1 1 calc R . .
H26B H 0.9078 0.4891 0.0711 0.027 Uiso 1 1 calc R . .
C27 C 0.75749(15) 0.27022(15) -0.16948(14) 0.0311(4) Uani 1 1 d . . .
C28 C 0.8283(2) 0.2604(2) -0.22990(16) 0.0472(5) Uani 1 1 d . . .
H28 H 0.8831 0.3199 -0.2280 0.057 Uiso 1 1 calc R . .
C29 C 0.8160(3) 0.1613(3) -0.2926(2) 0.0706(9) Uani 1 1 d . . .
H29 H 0.8624 0.1527 -0.3349 0.085 Uiso 1 1 calc R . .
C30 C 0.7374(3) 0.0754(3) -0.2942(2) 0.0753(11) Uani 1 1 d . . .
H30 H 0.7305 0.0080 -0.3372 0.090 Uiso 1 1 calc R . .
C31 C 0.6679(2) 0.08589(19) -0.2338(2) 0.0631(8) Uani 1 1 d . . .
H31 H 0.6138 0.0259 -0.2356 0.076 Uiso 1 1 calc R . .
C32 C 0.67748(18) 0.18494(15) -0.17006(16) 0.0406(5) Uani 1 1 d . . .
H32 H 0.6304 0.1934 -0.1284 0.049 Uiso 1 1 calc R . .
C33 C 0.99738(14) 0.11817(13) 0.11984(14) 0.0252(3) Uani 1 1 d . . .
C34 C 0.89877(15) 0.06741(14) 0.02221(14) 0.0290(3) Uani 1 1 d . . .
H34 H 0.8829 0.0941 -0.0423 0.035 Uiso 1 1 calc R . .
C35 C 0.82451(16) -0.02248(15) 0.02114(17) 0.0355(4) Uani 1 1 d . . .
H35 H 0.7576 -0.0584 -0.0447 0.043 Uiso 1 1 calc R . .
C36 C 0.84769(19) -0.05975(16) 0.11550(19) 0.0415(5) Uani 1 1 d . . .
H36 H 0.7959 -0.1209 0.1145 0.050 Uiso 1 1 calc R . .
C37 C 0.9462(2) -0.00877(15) 0.21230(18) 0.0401(4) Uani 1 1 d . . .
H37 H 0.9609 -0.0351 0.2769 0.048 Uiso 1 1 calc R . .
C38 C 1.02304(17) 0.08048(14) 0.21493(15) 0.0318(4) Uani 1 1 d . . .
H38 H 1.0915 0.1148 0.2803 0.038 Uiso 1 1 calc R . .
Cl1 Cl 0.6606(5) 0.8580(3) 0.2613(4) 0.0610(9) Uani 0.572(14) 1 d PDU A 1
Cl2 Cl 0.8588(3) 0.9693(5) 0.4662(4) 0.0693(11) Uani 0.572(14) 1 d PDU A 1
Cl3 Cl 0.6636(3) 1.0663(2) 0.3656(5) 0.0921(12) Uani 0.572(14) 1 d PDU A 1
Cl1' Cl 0.6476(6) 0.8714(5) 0.2513(5) 0.0634(12) Uani 0.428(14) 1 d PDU A 2
Cl2' Cl 0.8590(3) 0.9502(7) 0.4546(6) 0.0695(15) Uani 0.428(14) 1 d PDU A 2
Cl3' Cl 0.6484(7) 1.0602(4) 0.3922(6) 0.118(2) Uani 0.428(14) 1 d PDU A 2
C39 C 0.7006(2) 0.94190(16) 0.38714(19) 0.0459(5) Uani 1 1 d D . .

loop_
_atom_site_aniso_label
_atom_site_aniso_U_11
_atom_site_aniso_U_22
_atom_site_aniso_U_33
_atom_site_aniso_U_23
_atom_site_aniso_U_13
_atom_site_aniso_U_12
S1 0.01399(17) 0.0316(2) 0.02000(19) 0.00078(14) 0.00508(14) 0.00737(14)
S2 0.01622(17) 0.0297(2) 0.01958(18) 0.00766(14) 0.00415(14) 0.00727(14)
O1 0.0137(5) 0.0413(7) 0.0273(6) 0.0006(5) 0.0047(4) 0.0100(5)
O2 0.0250(6) 0.0441(7) 0.0222(6) 0.0032(5) 0.0105(5) 0.0101(5)
O3 0.0176(5) 0.0391(6) 0.0264(6) 0.0099(5) 0.0072(4) 0.0100(5)
O4 0.0257(6) 0.0448(7) 0.0288(6) 0.0180(6) 0.0066(5) 0.0066(5)
O5 0.0275(6) 0.0303(6) 0.0332(6) 0.0085(5) 0.0094(5) 0.0090(5)
O6 0.0259(6) 0.0259(6) 0.0297(6) 0.0019(5) 0.0093(5) 0.0027(4)
N1 0.0145(6) 0.0383(7) 0.0197(6) 0.0088(6) 0.0032(5) 0.0059(5)
N2 0.0121(5) 0.0279(6) 0.0200(6) 0.0064(5) 0.0059(5) 0.0066(5)
N3 0.0220(6) 0.0307(7) 0.0241(7) 0.0055(5) 0.0087(5) 0.0130(5)
C1 0.0166(7) 0.0547(11) 0.0259(8) 0.0178(8) 0.0045(6) 0.0108(7)
C2 0.0160(7) 0.0366(8) 0.0188(7) 0.0041(6) 0.0077(6) 0.0010(6)
C3 0.0218(8) 0.0483(10) 0.0214(8) -0.0012(7) 0.0092(6) -0.0053(7)
C4 0.0343(9) 0.0401(10) 0.0335(9) -0.0080(8) 0.0204(8) -0.0100(8)
C5 0.0398(10) 0.0291(8) 0.0455(11) 0.0020(8) 0.0284(9) 0.0022(7)
C6 0.0259(8) 0.0310(8) 0.0320(9) 0.0066(7) 0.0161(7) 0.0057(6)
C7 0.0159(6) 0.0295(8) 0.0205(7) 0.0034(6) 0.0082(6) 0.0017(6)
C8 0.0141(6) 0.0273(7) 0.0184(7) 0.0044(6) 0.0042(5) 0.0048(5)
C9 0.0156(6) 0.0333(8) 0.0213(7) 0.0076(6) 0.0064(6) 0.0069(6)
C10 0.0148(6) 0.0245(7) 0.0195(7) 0.0043(5) 0.0057(5) 0.0041(5)
C11 0.0195(7) 0.0338(8) 0.0199(7) 0.0065(6) 0.0069(6) 0.0048(6)
C12 0.0213(7) 0.0378(9) 0.0263(8) 0.0123(7) 0.0110(6) 0.0062(6)
C13 0.0195(7) 0.0382(9) 0.0258(8) 0.0101(7) 0.0120(6) 0.0099(6)
C14 0.0131(6) 0.0218(7) 0.0201(7) 0.0034(5) 0.0068(5) 0.0042(5)
C15 0.0119(6) 0.0247(7) 0.0174(7) 0.0030(5) 0.0039(5) 0.0054(5)
C16 0.0115(6) 0.0241(7) 0.0182(7) 0.0040(5) 0.0034(5) 0.0050(5)
C17 0.0131(6) 0.0234(7) 0.0202(7) 0.0041(5) 0.0050(5) 0.0044(5)
C18 0.0126(6) 0.0333(8) 0.0213(7) 0.0064(6) 0.0056(5) 0.0058(6)
C19 0.0182(7) 0.0348(9) 0.0320(9) 0.0056(7) 0.0076(6) 0.0018(6)
C20 0.0185(8) 0.0515(11) 0.0358(10) 0.0045(8) 0.0068(7) -0.0053(7)
C21 0.0133(7) 0.0681(13) 0.0314(9) 0.0087(9) 0.0061(7) 0.0053(8)
C22 0.0179(7) 0.0566(11) 0.0246(8) 0.0093(8) 0.0079(6) 0.0161(7)
C23 0.0175(7) 0.0387(9) 0.0190(7) 0.0073(6) 0.0069(6) 0.0104(6)
C24 0.0218(7) 0.0267(7) 0.0203(7) 0.0055(6) 0.0088(6) 0.0093(6)
C25 0.0393(10) 0.0372(9) 0.0319(9) 0.0085(7) 0.0142(8) 0.0238(8)
C26 0.0154(6) 0.0286(7) 0.0193(7) 0.0057(6) 0.0034(5) 0.0036(5)
C27 0.0241(8) 0.0383(9) 0.0208(8) 0.0020(7) -0.0019(6) 0.0145(7)
C28 0.0345(10) 0.0727(15) 0.0279(9) 0.0013(9) 0.0047(8) 0.0283(10)
C29 0.0575(16) 0.097(2) 0.0384(12) -0.0143(13) 0.0023(11) 0.0466(17)
C30 0.0693(18) 0.0666(17) 0.0483(14) -0.0219(13) -0.0155(13) 0.0445(16)
C31 0.0540(14) 0.0389(11) 0.0506(14) -0.0047(10) -0.0227(12) 0.0127(10)
C32 0.0334(9) 0.0352(9) 0.0324(10) 0.0035(8) -0.0077(8) 0.0090(8)
C33 0.0173(7) 0.0260(7) 0.0286(8) -0.0002(6) 0.0067(6) 0.0083(6)
C34 0.0203(7) 0.0324(8) 0.0290(8) -0.0027(7) 0.0067(6) 0.0101(6)
C35 0.0219(8) 0.0336(9) 0.0411(10) -0.0072(8) 0.0084(7) 0.0044(7)
C36 0.0374(10) 0.0302(9) 0.0539(12) -0.0004(8) 0.0203(9) 0.0019(8)
C37 0.0459(11) 0.0318(9) 0.0413(11) 0.0076(8) 0.0163(9) 0.0089(8)
C38 0.0298(8) 0.0287(8) 0.0305(9) 0.0014(7) 0.0065(7) 0.0092(7)
Cl1 0.077(2) 0.0349(9) 0.0771(19) -0.0159(11) 0.0531(17) -0.0093(10)
Cl2 0.0558(15) 0.080(2) 0.0684(13) 0.0231(12) 0.0234(11) -0.0044(10)
Cl3 0.0528(11) 0.0232(8) 0.172(3) 0.0034(12) 0.0216(15) 0.0087(6)
Cl1' 0.0417(13) 0.080(3) 0.0635(16) 0.0121(17) 0.0197(12) 0.0006(15)
Cl2' 0.0242(12) 0.073(2) 0.101(3) 0.054(2) 0.0031(13) 0.0041(10)
Cl3' 0.125(4) 0.058(2) 0.086(3) -0.0289(15) -0.034(2) 0.035(2)
C39 0.0399(11) 0.0378(10) 0.0523(13) 0.0079(9) 0.0119(10) 0.0055(8)

loop_
_atom_type_symbol
_atom_type_description
_atom_type_scat_dispersion_real
_atom_type_scat_dispersion_imag
_atom_type_scat_source
C C 0.0033 0.0016 'International Tables Vol C Tables 4.2.6.8 and 6.1.1.4'
H H 0.0000 0.0000 'International Tables Vol C Tables 4.2.6.8 and 6.1.1.4'
N N 0.0061 0.0033 'International Tables Vol C Tables 4.2.6.8 and 6.1.1.4'
O O 0.0106 0.0060 'International Tables Vol C Tables 4.2.6.8 and 6.1.1.4'
S S 0.1246 0.1234 'International Tables Vol C Tables 4.2.6.8 and 6.1.1.4'
Cl Cl 0.1484 0.1585 'International Tables Vol C Tables 4.2.6.8 and 6.1.1.4'

loop_
_geom_angle_atom_site_label_1
_geom_angle_atom_site_label_2
_geom_angle_atom_site_label_3
_geom_angle
O1 S1 O2 118.45(7)
O1 S1 C33 109.27(8)
O2 S1 C33 108.88(8)
O1 S1 C15 109.89(7)
O2 S1 C15 105.65(7)
C33 S1 C15 103.67(7)
O4 S2 O3 118.31(7)
O4 S2 C27 107.76(9)
O3 S2 C27 108.61(8)
O4 S2 C26 106.00(7)
O3 S2 C26 110.02(7)
C27 S2 C26 105.37(7)
C9 N1 C2 111.81(13)
C9 N1 C1 123.86(15)
C2 N1 C1 124.32(14)
C14 N2 C13 116.72(12)
C14 N2 C17 109.81(12)
C13 N2 C17 116.39(12)
C24 N3 C23 111.43(13)
C24 N3 C25 123.63(15)
C23 N3 C25 124.92(14)
N1 C1 H1A 109.5
N1 C1 H1B 109.5
H1A C1 H1B 109.5
N1 C1 H1C 109.5
H1A C1 H1C 109.5
H1B C1 H1C 109.5
C3 C2 C7 122.43(16)
C3 C2 N1 128.45(15)
C7 C2 N1 109.11(14)
C2 C3 C4 116.99(17)
C2 C3 H3 121.5
C4 C3 H3 121.5
C5 C4 C3 121.15(17)
C5 C4 H4 119.4
C3 C4 H4 119.4
C4 C5 C6 121.16(18)
C4 C5 H5 119.4
C6 C5 H5 119.4
C7 C6 C5 118.12(17)
C7 C6 H6 120.9
C5 C6 H6 120.9
C6 C7 C2 120.15(15)
C6 C7 C8 130.93(15)
C2 C7 C8 108.85(14)
C10 C8 C7 114.34(12)
C10 C8 C9 113.29(13)
C7 C8 C9 102.32(12)
C10 C8 H8 108.9
C7 C8 H8 108.9
C9 C8 H8 108.9
O5 C9 N1 124.82(15)
O5 C9 C8 127.41(14)
N1 C9 C8 107.77(14)
C14 C10 C8 122.70(14)
C14 C10 C11 120.44(13)
C8 C10 C11 116.77(13)
C10 C11 C12 111.87(13)
C10 C11 H11A 109.2
C12 C11 H11A 109.2
C10 C11 H11B 109.2
C12 C11 H11B 109.2
H11A C11 H11B 107.9
C13 C12 C11 110.09(13)
C13 C12 H12A 109.6
C11 C12 H12A 109.6
C13 C12 H12B 109.6
C11 C12 H12B 109.6
H12A C12 H12B 108.2
N2 C13 C12 108.94(13)
N2 C13 H13A 109.9
C12 C13 H13A 109.9
N2 C13 H13B 109.9
C12 C13 H13B 109.9
H13A C13 H13B 108.3
C10 C14 N2 123.69(14)
C10 C14 C15 129.41(13)
N2 C14 C15 106.88(12)
C14 C15 C16 105.23(11)
C14 C15 S1 116.73(10)
C16 C15 S1 107.94(10)
C14 C15 H15 108.9
C16 C15 H15 108.9
S1 C15 H15 108.9
C26 C16 C17 118.59(12)
C26 C16 C15 109.55(12)
C17 C16 C15 103.57(11)
C26 C16 H16 108.2
C17 C16 H16 108.2
C15 C16 H16 108.2
N2 C17 C18 112.29(12)
N2 C17 C24 112.94(12)
C18 C17 C24 102.29(12)
N2 C17 C16 101.74(11)
C18 C17 C16 117.45(12)
C24 C17 C16 110.55(12)
C19 C18 C23 120.46(14)
C19 C18 C17 130.80(14)
C23 C18 C17 108.70(14)
C18 C19 C20 118.29(17)
C18 C19 H19 120.9
C20 C19 H19 120.9
C21 C20 C19 120.47(18)
C21 C20 H20 119.8
C19 C20 H20 119.8
C20 C21 C22 121.66(16)
C20 C21 H21 119.2
C22 C21 H21 119.2
C23 C22 C21 117.07(17)
C23 C22 H22 121.5
C21 C22 H22 121.5
C22 C23 C18 122.02(16)
C22 C23 N3 128.14(16)
C18 C23 N3 109.84(13)
O6 C24 N3 126.56(15)
O6 C24 C17 125.74(14)
N3 C24 C17 107.69(13)
N3 C25 H25A 109.5
N3 C25 H25B 109.5
H25A C25 H25B 109.5
N3 C25 H25C 109.5
H25A C25 H25C 109.5
H25B C25 H25C 109.5
C16 C26 S2 117.29(10)
C16 C26 H26A 108.0
S2 C26 H26A 108.0
C16 C26 H26B 108.0
S2 C26 H26B 108.0
H26A C26 H26B 107.2
C32 C27 C28 122.3(2)
C32 C27 S2 118.99(15)
C28 C27 S2 118.60(17)
C29 C28 C27 118.0(3)
C29 C28 H28 121.0
C27 C28 H28 121.0
C30 C29 C28 120.7(3)
C30 C29 H29 119.6
C28 C29 H29 119.6
C29 C30 C31 120.8(2)
C29 C30 H30 119.6
C31 C30 H30 119.6
C30 C31 C32 120.0(3)
C30 C31 H31 120.0
C32 C31 H31 120.0
C27 C32 C31 118.2(2)
C27 C32 H32 120.9
C31 C32 H32 120.9
C38 C33 C34 121.73(17)
C38 C33 S1 119.26(13)
C34 C33 S1 118.97(14)
C35 C34 C33 118.90(18)
C35 C34 H34 120.5
C33 C34 H34 120.5
C36 C35 C34 119.99(17)
C36 C35 H35 120.0
C34 C35 H35 120.0
C35 C36 C37 120.70(19)
C35 C36 H36 119.6
C37 C36 H36 119.6
C38 C37 C36 120.3(2)
C38 C37 H37 119.8
C36 C37 H37 119.8
C33 C38 C37 118.33(17)
C33 C38 H38 120.8
C37 C38 H38 120.8
Cl3' C39 Cl1 119.4(3)
Cl3' C39 Cl3 15.8(4)
Cl1 C39 Cl3 108.8(2)
Cl3' C39 Cl2 107.8(4)
Cl1 C39 Cl2 112.5(3)
Cl3 C39 Cl2 104.3(2)
Cl3' C39 Cl2' 116.2(5)
Cl1 C39 Cl2' 104.4(3)
Cl3 C39 Cl2' 111.4(3)
Cl2 C39 Cl2' 8.9(5)
Cl3' C39 Cl1' 110.8(3)
Cl1 C39 Cl1' 8.6(3)
Cl3 C39 Cl1' 100.4(3)
Cl2 C39 Cl1' 117.7(3)
Cl2' C39 Cl1' 110.2(4)

loop_
_geom_bond_atom_site_label_1
_geom_bond_atom_site_label_2
_geom_bond_distance
S1 O1 1.4407(11)
S1 O2 1.4443(13)
S1 C33 1.7615(17)
S1 C15 1.8150(15)
S2 O4 1.4409(13)
S2 O3 1.4412(12)
S2 C27 1.7648(18)
S2 C26 1.7794(15)
O5 C9 1.221(2)
O6 C24 1.223(2)
N1 C9 1.371(2)
N1 C2 1.402(2)
N1 C1 1.453(2)
N2 C14 1.4114(18)
N2 C13 1.459(2)
N2 C17 1.4642(19)
N3 C24 1.3673(19)
N3 C23 1.409(2)
N3 C25 1.450(2)
C1 H1A 0.9800
C1 H1B 0.9800
C1 H1C 0.9800
C2 C3 1.387(2)
C2 C7 1.397(2)
C3 C4 1.390(3)
C3 H3 0.9500
C4 C5 1.387(3)
C4 H4 0.9500
C5 C6 1.402(3)
C5 H5 0.9500
C6 C7 1.375(2)
C6 H6 0.9500
C7 C8 1.510(2)
C8 C10 1.506(2)
C8 C9 1.532(2)
C8 H8 1.0000
C10 C14 1.342(2)
C10 C11 1.510(2)
C11 C12 1.529(2)
C11 H11A 0.9900
C11 H11B 0.9900
C12 C13 1.520(2)
C12 H12A 0.9900
C12 H12B 0.9900
C13 H13A 0.9900
C13 H13B 0.9900
C14 C15 1.511(2)
C15 C16 1.5597(18)
C15 H15 1.0000
C16 C26 1.526(2)
C16 C17 1.554(2)
C16 H16 1.0000
C17 C18 1.5089(19)
C17 C24 1.550(2)
C18 C19 1.377(2)
C18 C23 1.393(2)
C19 C20 1.408(2)
C19 H19 0.9500
C20 C21 1.382(3)
C20 H20 0.9500
C21 C22 1.394(3)
C21 H21 0.9500
C22 C23 1.388(2)
C22 H22 0.9500
C25 H25A 0.9800
C25 H25B 0.9800
C25 H25C 0.9800
C26 H26A 0.9900
C26 H26B 0.9900
C27 C32 1.384(3)
C27 C28 1.401(3)
C28 C29 1.387(4)
C28 H28 0.9500
C29 C30 1.375(5)
C29 H29 0.9500
C30 C31 1.388(5)
C30 H30 0.9500
C31 C32 1.400(3)
C31 H31 0.9500
C32 H32 0.9500
C33 C38 1.385(3)
C33 C34 1.398(2)
C34 C35 1.386(3)
C34 H34 0.9500
C35 C36 1.377(3)
C35 H35 0.9500
C36 C37 1.392(3)
C36 H36 0.9500
C37 C38 1.389(3)
C37 H37 0.9500
C38 H38 0.9500
Cl1 C39 1.738(4)
Cl2 C39 1.755(4)
Cl3 C39 1.754(4)
Cl1' C39 1.761(5)
Cl2' C39 1.756(4)
Cl3' C39 1.720(5)

loop_
_geom_torsion_atom_site_label_1
_geom_torsion_atom_site_label_2
_geom_torsion_atom_site_label_3
_geom_torsion_atom_site_label_4
_geom_torsion
C9 N1 C2 C3 -179.21(16)
C1 N1 C2 C3 0.0(3)
C9 N1 C2 C7 0.33(18)
C1 N1 C2 C7 179.50(14)
C7 C2 C3 C4 -0.5(2)
N1 C2 C3 C4 179.00(16)
C2 C3 C4 C5 0.7(3)
C3 C4 C5 C6 -0.1(3)
C4 C5 C6 C7 -0.7(3)
C5 C6 C7 C2 0.9(2)
C5 C6 C7 C8 -175.63(16)
C3 C2 C7 C6 -0.3(2)
N1 C2 C7 C6 -179.91(14)
C3 C2 C7 C8 176.93(14)
N1 C2 C7 C8 -2.65(17)
C6 C7 C8 C10 -56.6(2)
C2 C7 C8 C10 126.54(14)
C6 C7 C8 C9 -179.48(16)
C2 C7 C8 C9 3.66(16)
C2 N1 C9 O5 -177.78(15)
C1 N1 C9 O5 3.1(3)
C2 N1 C9 C8 2.08(17)
C1 N1 C9 C8 -177.09(14)
C10 C8 C9 O5 52.8(2)
C7 C8 C9 O5 176.42(16)
C10 C8 C9 N1 -127.03(14)
C7 C8 C9 N1 -3.43(16)
C7 C8 C10 C14 111.88(17)
C9 C8 C10 C14 -131.40(16)
C7 C8 C10 C11 -64.81(18)
C9 C8 C10 C11 51.91(18)
C14 C10 C11 C12 15.5(2)
C8 C10 C11 C12 -167.73(13)
C10 C11 C12 C13 -45.72(19)
C14 N2 C13 C12 -45.42(18)
C17 N2 C13 C12 -177.76(13)
C11 C12 C13 N2 60.66(18)
C8 C10 C14 N2 -175.64(13)
C11 C10 C14 N2 0.9(2)
C8 C10 C14 C15 2.6(2)
C11 C10 C14 C15 179.14(14)
C13 N2 C14 C10 15.0(2)
C17 N2 C14 C10 150.29(14)
C13 N2 C14 C15 -163.53(13)
C17 N2 C14 C15 -28.27(15)
C10 C14 C15 C16 -171.51(15)
N2 C14 C15 C16 6.93(15)
C10 C14 C15 S1 68.85(19)
N2 C14 C15 S1 -112.70(11)
O1 S1 C15 C14 -64.73(13)
O2 S1 C15 C14 166.42(11)
C33 S1 C15 C14 51.96(12)
O1 S1 C15 C16 177.10(10)
O2 S1 C15 C16 48.24(11)
C33 S1 C15 C16 -66.21(11)
C14 C15 C16 C26 142.22(12)
S1 C15 C16 C26 -92.47(12)
C14 C15 C16 C17 14.76(14)
S1 C15 C16 C17 140.08(10)
C14 N2 C17 C18 163.45(12)
C13 N2 C17 C18 -61.12(17)
C14 N2 C17 C24 -81.50(15)
C13 N2 C17 C24 53.93(17)
C14 N2 C17 C16 37.01(14)
C13 N2 C17 C16 172.44(12)
C26 C16 C17 N2 -151.70(12)
C15 C16 C17 N2 -30.13(14)
C26 C16 C17 C18 85.31(17)
C15 C16 C17 C18 -153.11(13)
C26 C16 C17 C24 -31.50(17)
C15 C16 C17 C24 90.08(13)
N2 C17 C18 C19 -54.8(2)
C24 C17 C18 C19 -176.13(17)
C16 C17 C18 C19 62.7(2)
N2 C17 C18 C23 123.10(14)
C24 C17 C18 C23 1.73(16)
C16 C17 C18 C23 -119.47(14)
C23 C18 C19 C20 1.1(3)
C17 C18 C19 C20 178.75(17)
C18 C19 C20 C21 -0.2(3)
C19 C20 C21 C22 -0.1(3)
C20 C21 C22 C23 -0.4(3)
C21 C22 C23 C18 1.3(3)
C21 C22 C23 N3 -177.84(16)
C19 C18 C23 C22 -1.7(3)
C17 C18 C23 C22 -179.82(15)
C19 C18 C23 N3 177.59(15)
C17 C18 C23 N3 -0.54(18)
C24 N3 C23 C22 178.11(16)
C25 N3 C23 C22 -0.3(3)
C24 N3 C23 C18 -1.12(19)
C25 N3 C23 C18 -179.54(15)
C23 N3 C24 O6 -178.88(16)
C25 N3 C24 O6 -0.4(3)
C23 N3 C24 C17 2.23(18)
C25 N3 C24 C17 -179.33(14)
N2 C17 C24 O6 57.8(2)
C18 C17 C24 O6 178.72(15)
C16 C17 C24 O6 -55.4(2)
N2 C17 C24 N3 -123.29(13)
C18 C17 C24 N3 -2.38(16)
C16 C17 C24 N3 123.46(13)
C17 C16 C26 S2 -82.00(15)
C15 C16 C26 S2 159.50(10)
O4 S2 C26 C16 -176.09(11)
O3 S2 C26 C16 54.88(13)
C27 S2 C26 C16 -62.01(14)
O4 S2 C27 C32 -147.14(14)
O3 S2 C27 C32 -17.84(16)
C26 S2 C27 C32 100.01(14)
O4 S2 C27 C28 29.70(16)
O3 S2 C27 C28 159.00(13)
C26 S2 C27 C28 -83.15(15)
C32 C27 C28 C29 0.4(3)
S2 C27 C28 C29 -176.31(16)
C27 C28 C29 C30 -0.6(3)
C28 C29 C30 C31 0.4(4)
C29 C30 C31 C32 -0.1(4)
C28 C27 C32 C31 -0.1(3)
S2 C27 C32 C31 176.66(14)
C30 C31 C32 C27 -0.1(3)
O1 S1 C33 C38 39.49(15)
O2 S1 C33 C38 170.25(13)
C15 S1 C33 C38 -77.63(14)
O1 S1 C33 C34 -142.98(12)
O2 S1 C33 C34 -12.22(15)
C15 S1 C33 C34 99.90(13)
C38 C33 C34 C35 0.5(2)
S1 C33 C34 C35 -177.00(12)
C33 C34 C35 C36 0.7(3)
C34 C35 C36 C37 -0.8(3)
C35 C36 C37 C38 -0.3(3)
C34 C33 C38 C37 -1.5(3)
S1 C33 C38 C37 175.98(14)
C36 C37 C38 C33 1.4(3)
